data_7212225
loop_
_publ_author_name
'Garau, Federica'
'Monari, Magda'
'Pandolfo, Luciano'
'Pettinari, Claudio'
'Venzo, Alfonso'

_publ_section_title
;
 Crystal structure, supramolecular assembly and preliminary reactivity
 behaviour of new heteropolytopic ligands based on oxalate/malonate
 skeleton and azolate moieties
;
_journal_issue 4
_journal_name_full CrystEngComm
_journal_page_first 1217
_journal_paper_doi 10.1039/b922874h
_journal_volume 12
_journal_year 2010
_chemical_formula_sum 'C17 H12 N4 O2'
_chemical_formula_weight 304.31
_chemical_name_systematic
;
?
;
_space_group_IT_number 14
_symmetry_space_group_name_Hall '-P 2yn'
_symmetry_space_group_name_H-M 'P 1 21/n 1'
_atom_sites_solution_hydrogens geom
_atom_sites_solution_primary direct
_atom_sites_solution_secondary difmap
_audit_creation_method SHELXL-97
_cell_angle_alpha 90.00
_cell_angle_beta 105.972(2)
_cell_angle_gamma 90.00
_cell_formula_units_Z 4
_cell_length_a 7.6935(4)
_cell_length_b 14.8559(8)
_cell_length_c 12.8855(7)
_cell_measurement_temperature 293(2)
_cell_volume 1415.88(13)
_computing_structure_refinement 'SHELXL-97 (Sheldrick, 2008)'
_diffrn_ambient_temperature 293(2)
_diffrn_measured_fraction_theta_full 0.998
_diffrn_measured_fraction_theta_max 0.998
_diffrn_radiation_monochromator graphite
_diffrn_radiation_source 'fine-focus sealed tube'
_diffrn_radiation_type MoK\a
_diffrn_radiation_wavelength 0.71073
_diffrn_reflns_av_R_equivalents 0.0374
_diffrn_reflns_av_sigmaI/netI 0.0290
_diffrn_reflns_limit_h_max 10
_diffrn_reflns_limit_h_min -10
_diffrn_reflns_limit_k_max 20
_diffrn_reflns_limit_k_min -20
_diffrn_reflns_limit_l_max 18
_diffrn_reflns_limit_l_min -18
_diffrn_reflns_number 18297
_diffrn_reflns_theta_full 30.02
_diffrn_reflns_theta_max 30.02
_diffrn_reflns_theta_min 2.14
_exptl_absorpt_coefficient_mu 0.098
_exptl_crystal_density_diffrn 1.428
_exptl_crystal_density_method 'not measured'
_exptl_crystal_F_000 632
_refine_diff_density_max 0.168
_refine_diff_density_min -0.179
_refine_diff_density_rms 0.037
_refine_ls_extinction_method none
_refine_ls_goodness_of_fit_ref 1.010
_refine_ls_hydrogen_treatment mixed
_refine_ls_matrix_type full
_refine_ls_number_parameters 208
_refine_ls_number_reflns 4133
_refine_ls_number_restraints 0
_refine_ls_restrained_S_all 1.010
_refine_ls_R_factor_all 0.0763
_refine_ls_R_factor_gt 0.0448
_refine_ls_shift/su_max 0.000
_refine_ls_shift/su_mean 0.000
_refine_ls_structure_factor_coef Fsqd
_refine_ls_weighting_details 'calc w=1/[\s^2^(Fo^2^)+(0.0611P)^2^+0.1003P] where P=(Fo^2^+2Fc^2^)/3'
_refine_ls_weighting_scheme calc
_refine_ls_wR_factor_gt 0.1126
_refine_ls_wR_factor_ref 0.1265
_reflns_number_gt 2652
_reflns_number_total 4133
_reflns_threshold_expression >2\s(I)
_cod_data_source_file b922874h.txt
_cod_data_source_block panleg
_cod_database_code 7212225

loop_
_symmetry_equiv_pos_as_xyz
'x, y, z'
'-x+1/2, y+1/2, -z+1/2'
'-x, -y, -z'
'x-1/2, -y-1/2, z-1/2'

loop_
_atom_site_label
_atom_site_type_symbol
_atom_site_fract_x
_atom_site_fract_y
_atom_site_fract_z
_atom_site_U_iso_or_equiv
_atom_site_adp_type
_atom_site_occupancy
_atom_site_symmetry_multiplicity
_atom_site_calc_flag
_atom_site_refinement_flags
N1 N 0.12470(15) 0.02779(7) 0.40129(9) 0.0414(3) Uani 1 1 d .
N2 N 0.12664(17) -0.06532(8) 0.38973(10) 0.0499(3) Uani 1 1 d .
N3 N 0.02494(13) 0.10233(8) 0.07403(9) 0.0418(3) Uani 1 1 d .
N4 N 0.19757(14) 0.07360(9) 0.12923(10) 0.0506(3) Uani 1 1 d .
O1 O 0.03507(14) 0.16186(7) 0.32165(8) 0.0545(3) Uani 1 1 d .
O2 O -0.26651(13) 0.11567(8) 0.07295(9) 0.0622(3) Uani 1 1 d .
C1 C 0.03134(17) 0.08052(9) 0.31525(11) 0.0413(3) Uani 1 1 d .
C2 C -0.07530(19) 0.02956(10) 0.21750(11) 0.0472(3) Uani 1 1 d .
H2A H -0.0066 -0.0227 0.2069 0.057 Uiso 1 1 calc R
H2B H -0.1871 0.0084 0.2300 0.057 Uiso 1 1 calc R
C3 C -0.11857(18) 0.08632(10) 0.11714(11) 0.0434(3) Uani 1 1 d .
C4 C 0.2405(2) -0.09464(9) 0.47761(12) 0.0515(4) Uani 1 1 d .
H4 H 0.2680 -0.1552 0.4912 0.062 Uiso 1 1 calc R
C5 C 0.31869(19) -0.02417(9) 0.55094(11) 0.0441(3) Uani 1 1 d .
C6 C 0.4476(2) -0.01971(11) 0.65056(12) 0.0520(4) Uani 1 1 d .
H6 H 0.5023 -0.0717 0.6847 0.062 Uiso 1 1 calc R
C7 C 0.4919(2) 0.06284(12) 0.69697(12) 0.0565(4) Uani 1 1 d .
H7 H 0.5790 0.0672 0.7631 0.068 Uiso 1 1 calc R
C8 C 0.4084(2) 0.14061(11) 0.64665(12) 0.0542(4) Uani 1 1 d .
H8 H 0.4397 0.1957 0.6809 0.065 Uiso 1 1 calc R
C9 C 0.2810(2) 0.13853(9) 0.54779(11) 0.0471(3) Uani 1 1 d .
H9 H 0.2255 0.1907 0.5147 0.057 Uiso 1 1 calc R
C10 C 0.23973(16) 0.05443(9) 0.50013(10) 0.0390(3) Uani 1 1 d .
C11 C 0.30177(19) 0.10007(11) 0.07073(12) 0.0529(4) Uani 1 1 d .
H11 H 0.4257 0.0896 0.0891 0.064 Uiso 1 1 calc R
C12 C 0.20574(18) 0.14686(9) -0.02454(11) 0.0446(3) Uani 1 1 d .
C13 C 0.2521(2) 0.18680(10) -0.11137(13) 0.0562(4) Uani 1 1 d .
H13 H 0.3713 0.1875 -0.1146 0.067 Uiso 1 1 calc R
C14 C 0.1179(3) 0.22469(11) -0.19107(13) 0.0633(5) Uani 1 1 d .
H14 H 0.1463 0.2514 -0.2496 0.076 Uiso 1 1 calc R
C15 C -0.0609(2) 0.22418(10) -0.18668(12) 0.0585(4) Uani 1 1 d .
H15 H -0.1491 0.2508 -0.2424 0.070 Uiso 1 1 calc R
C16 C -0.1109(2) 0.18540(9) -0.10217(11) 0.0481(3) Uani 1 1 d .
H16 H -0.2306 0.1848 -0.0997 0.058 Uiso 1 1 calc R
C17 C 0.02610(17) 0.14734(8) -0.02099(10) 0.0397(3) Uani 1 1 d .

loop_
_atom_site_aniso_label
_atom_site_aniso_U_11
_atom_site_aniso_U_22
_atom_site_aniso_U_33
_atom_site_aniso_U_23
_atom_site_aniso_U_13
_atom_site_aniso_U_12
N1 0.0477(6) 0.0358(6) 0.0435(6) -0.0009(5) 0.0169(5) -0.0004(5)
N2 0.0648(8) 0.0357(6) 0.0531(7) -0.0016(5) 0.0225(6) -0.0041(5)
N3 0.0331(5) 0.0519(7) 0.0412(6) 0.0001(5) 0.0114(5) 0.0015(5)
N4 0.0356(6) 0.0655(8) 0.0493(7) 0.0015(6) 0.0092(5) 0.0054(5)
O1 0.0662(7) 0.0410(6) 0.0535(6) -0.0003(4) 0.0118(5) 0.0053(5)
O2 0.0374(6) 0.0863(8) 0.0653(7) 0.0116(6) 0.0180(5) 0.0066(5)
C1 0.0405(7) 0.0431(7) 0.0452(7) -0.0014(6) 0.0199(6) -0.0003(6)
C2 0.0469(7) 0.0501(8) 0.0469(8) -0.0021(6) 0.0168(6) -0.0092(6)
C3 0.0382(7) 0.0490(8) 0.0446(7) -0.0063(6) 0.0142(6) -0.0044(6)
C4 0.0679(10) 0.0362(7) 0.0544(9) 0.0061(6) 0.0237(7) 0.0029(7)
C5 0.0494(8) 0.0436(7) 0.0456(7) 0.0051(6) 0.0238(6) 0.0017(6)
C6 0.0546(8) 0.0566(9) 0.0478(8) 0.0117(7) 0.0193(7) 0.0063(7)
C7 0.0560(9) 0.0675(11) 0.0451(8) 0.0018(7) 0.0123(7) -0.0044(7)
C8 0.0614(9) 0.0526(9) 0.0503(8) -0.0074(7) 0.0182(7) -0.0102(7)
C9 0.0549(8) 0.0415(7) 0.0480(8) -0.0005(6) 0.0192(7) 0.0004(6)
C10 0.0404(7) 0.0420(7) 0.0395(7) 0.0000(5) 0.0189(5) -0.0010(5)
C11 0.0344(7) 0.0679(10) 0.0572(9) -0.0074(7) 0.0137(6) 0.0006(7)
C12 0.0434(7) 0.0439(7) 0.0502(8) -0.0114(6) 0.0193(6) -0.0065(6)
C13 0.0635(10) 0.0532(9) 0.0625(10) -0.0116(7) 0.0349(8) -0.0130(7)
C14 0.0932(13) 0.0512(9) 0.0562(10) -0.0025(7) 0.0383(10) -0.0090(9)
C15 0.0785(11) 0.0507(9) 0.0461(8) 0.0020(7) 0.0170(8) 0.0051(8)
C16 0.0495(8) 0.0491(8) 0.0450(7) -0.0040(6) 0.0117(6) 0.0037(6)
C17 0.0429(7) 0.0385(7) 0.0396(7) -0.0063(5) 0.0145(6) -0.0024(5)

loop_
_atom_type_symbol
_atom_type_description
_atom_type_scat_dispersion_real
_atom_type_scat_dispersion_imag
_atom_type_scat_source
C C 0.0033 0.0016 'International Tables Vol C Tables 4.2.6.8 and 6.1.1.4'
H H 0.0000 0.0000 'International Tables Vol C Tables 4.2.6.8 and 6.1.1.4'
N N 0.0061 0.0033 'International Tables Vol C Tables 4.2.6.8 and 6.1.1.4'
O O 0.0106 0.0060 'International Tables Vol C Tables 4.2.6.8 and 6.1.1.4'

loop_
_geom_angle_atom_site_label_1
_geom_angle_atom_site_label_2
_geom_angle_atom_site_label_3
_geom_angle
C1 N1 N2 119.65(11)
C1 N1 C10 129.02(11)
N2 N1 C10 110.94(10)
C4 N2 N1 105.31(11)
C3 N3 N4 119.77(11)
C3 N3 C17 129.13(11)
N4 N3 C17 111.08(10)
C11 N4 N3 105.34(12)
O1 C1 N1 120.81(12)
O1 C1 C2 123.80(13)
N1 C1 C2 115.37(12)
C3 C2 C1 112.26(12)
O2 C3 N3 120.09(13)
O2 C3 C2 124.49(12)
N3 C3 C2 115.40(12)
N2 C4 C5 113.00(13)
C6 C5 C10 120.10(13)
C6 C5 C4 135.18(14)
C10 C5 C4 104.69(13)
C7 C6 C5 118.39(14)
C6 C7 C8 120.91(14)
C9 C8 C7 122.12(14)
C8 C9 C10 116.54(13)
C9 C10 N1 132.05(12)
C9 C10 C5 121.90(13)
N1 C10 C5 106.05(11)
N4 C11 C12 112.91(12)
C17 C12 C13 119.83(14)
C17 C12 C11 104.91(12)
C13 C12 C11 135.25(14)
C14 C13 C12 118.19(14)
C13 C14 C15 121.30(15)
C16 C15 C14 121.90(15)
C15 C16 C17 116.61(14)
C16 C17 C12 122.16(13)
C16 C17 N3 132.08(12)
C12 C17 N3 105.75(12)

loop_
_geom_bond_atom_site_label_1
_geom_bond_atom_site_label_2
_geom_bond_distance
N1 C1 1.3858(17)
N1 N2 1.3917(15)
N1 C10 1.3934(17)
N2 C4 1.3012(19)
N3 C3 1.3862(16)
N3 N4 1.3900(15)
N3 C17 1.3974(16)
N4 C11 1.3032(18)
O1 C1 1.2110(16)
O2 C3 1.2055(16)
C1 C2 1.5047(19)
C2 C3 1.502(2)
C4 C5 1.428(2)
C5 C6 1.391(2)
C5 C10 1.3937(18)
C6 C7 1.366(2)
C7 C8 1.392(2)
C8 C9 1.377(2)
C9 C10 1.3897(19)
C11 C12 1.427(2)
C12 C17 1.3953(18)
C12 C13 1.397(2)
C13 C14 1.361(2)
C14 C15 1.393(2)
C15 C16 1.377(2)
C16 C17 1.3850(19)

loop_
_geom_torsion_atom_site_label_1
_geom_torsion_atom_site_label_2
_geom_torsion_atom_site_label_3
_geom_torsion_atom_site_label_4
_geom_torsion
N1 C1 C2 C3 -160.21(11)
C1 C2 C3 N3 74.44(15)
O1 C1 C3 O2 -64.23(15)
